data_2236700
loop_
_publ_author_name
'Djebli, Yacine'
'Boufas, Sihem'
'Bencharif, Leila'
'Roisnel, Thierry'
'Bencharif, Mustafa'

_publ_section_title
;
 Bis(benzene-1,2-diamine-\k^2^<i>N</i>,<i>N</i>')(sulfato-\k<i>O</i>)copper(II)
 monohydrate
;
_journal_coeditor_code WM2682
_journal_issue 11
_journal_name_full 'Acta Crystallographica Section E'
_journal_page_first m1411
_journal_page_last m1412
_journal_paper_doi 10.1107/S1600536812041967
_journal_volume 68
_journal_year 2012
_chemical_formula_iupac '[Cu (S O4) (C6 H8 N2)2] , H2 O'
_chemical_formula_moiety 'C12 H16 Cu N4 O4 S, H2 0'
_chemical_formula_sum 'C12 H18 Cu N4 O5 S'
_chemical_formula_weight 393.90
_chemical_name_systematic
;
Bis(benzene-1,2-diamine-\k^2^<i>N</i>,<i>N</i>')(sulfato-\k<i>O</i>)copper(II)
monohydrate
;
_space_group_IT_number 61
_symmetry_cell_setting orthorhombic
_symmetry_space_group_name_Hall '-P 2ac 2ab'
_symmetry_space_group_name_H-M 'P b c a'
_atom_sites_solution_hydrogens geom
_atom_sites_solution_primary direct
_atom_sites_solution_secondary difmap
_audit_creation_method SHELXL97
_cell_angle_alpha 90
_cell_angle_beta 90
_cell_angle_gamma 90
_cell_formula_units_Z 8
_cell_length_a 18.6794(4)
_cell_length_b 7.5317(2)
_cell_length_c 21.9757(5)
_cell_measurement_reflns_used 102968
_cell_measurement_temperature 120(2)
_cell_measurement_theta_max 27.485
_cell_measurement_theta_min 2.91
_cell_volume 3091.71(13)
_computing_cell_refinement 'DENZO-SMN (Otwinowski & Minor, 1997)'
_computing_data_collection 'COLLECT (Nonius, 2002)'
_computing_data_reduction 'EvalCCD (Duisenberg <i>et al.</i>, 2003)'
_computing_molecular_graphics 'ORTEPIII (Farrugia, 1997)'
_computing_publication_material 'WinGX (Farrugia, 1999) and PARST (Nardelli, 1995)'
_computing_structure_refinement 'SHELXL97 (Sheldrick, 2008)'
_computing_structure_solution 'SIR97 (Altomare <i>et al.</i>, 1999)'
_diffrn_ambient_temperature 120(2)
_diffrn_detector_area_resol_mean 9
_diffrn_measured_fraction_theta_full 0.999
_diffrn_measured_fraction_theta_max 0.999
_diffrn_measurement_device_type 'Nonius KappaCCD'
_diffrn_measurement_method 'CCD rotation images, thin slices'
_diffrn_radiation_monochromator graphite
_diffrn_radiation_source 'Enraf Nonius FR590'
_diffrn_radiation_type MoK\a
_diffrn_radiation_wavelength 0.71073
_diffrn_reflns_av_R_equivalents 0.0571
_diffrn_reflns_limit_h_max 24
_diffrn_reflns_limit_h_min -24
_diffrn_reflns_limit_k_max 9
_diffrn_reflns_limit_k_min -9
_diffrn_reflns_limit_l_max 28
_diffrn_reflns_limit_l_min -28
_diffrn_reflns_number 42067
_diffrn_reflns_theta_full 27.5
_diffrn_reflns_theta_max 27.5
_diffrn_reflns_theta_min 3.06
_diffrn_standards_number 0
_exptl_absorpt_coefficient_mu 1.579
_exptl_absorpt_correction_T_max 0.924
_exptl_absorpt_correction_T_min 0.543
_exptl_absorpt_correction_type multi-scan
_exptl_absorpt_process_details '(<i>SORTAV</i>; Blessing, 1995)'
_exptl_crystal_colour violet
_exptl_crystal_density_diffrn 1.693
_exptl_crystal_density_method 'not measured'
_exptl_crystal_description plate
_exptl_crystal_F_000 1624
_exptl_crystal_size_max 0.38
_exptl_crystal_size_mid 0.15
_exptl_crystal_size_min 0.05
_refine_diff_density_max 1.288
_refine_diff_density_min -0.642
_refine_ls_extinction_method none
_refine_ls_goodness_of_fit_ref 1.077
_refine_ls_hydrogen_treatment constr
_refine_ls_matrix_type full
_refine_ls_number_parameters 212
_refine_ls_number_reflns 3555
_refine_ls_number_restraints 1
_refine_ls_restrained_S_all 1.077
_refine_ls_R_factor_all 0.047
_refine_ls_R_factor_gt 0.0343
_refine_ls_shift/su_max 0.005
_refine_ls_shift/su_mean 0
_refine_ls_structure_factor_coef Fsqd
_refine_ls_weighting_details 'calc w=1/[\s^2^(Fo^2^)+(0.0455P)^2^+5.6842P] where P=(Fo^2^+2Fc^2^)/3'
_refine_ls_weighting_scheme calc
_refine_ls_wR_factor_gt 0.0900
_refine_ls_wR_factor_ref 0.0966
_reflns_number_gt 2957
_reflns_number_total 3555
_reflns_threshold_expression I>2\s(I)
_cod_data_source_file wm2682.cif
_cod_data_source_block I
_cod_database_code 2236700
_cod_database_fobs_code 2236700

loop_
_symmetry_equiv_pos_as_xyz
'x, y, z'
'-x+1/2, -y, z+1/2'
'x+1/2, -y+1/2, -z'
'-x, y+1/2, -z+1/2'
'-x, -y, -z'
'x-1/2, y, -z-1/2'
'-x-1/2, y-1/2, z'
'x, -y-1/2, z-1/2'

loop_
_atom_site_type_symbol
_atom_site_label
_atom_site_fract_x
_atom_site_fract_y
_atom_site_fract_z
_atom_site_U_iso_or_equiv
_atom_site_adp_type
_atom_site_calc_flag
_atom_site_refinement_flags
_atom_site_occupancy
_atom_site_symmetry_multiplicity
Cu Cu1 0.088690(15) 0.58928(4) 0.199850(13) 0.01191(11) Uani d . 1 1
S S2 0.12634(3) 0.15921(8) 0.18987(3) 0.01166(14) Uani d . 1 1
O O4 0.06308(9) 0.1072(3) 0.15332(8) 0.0193(4) Uani d . 1 1
O O1 0.14861(9) 0.3423(2) 0.17409(8) 0.0174(4) Uani d . 1 1
O O2 0.10796(10) 0.1495(3) 0.25522(8) 0.0192(4) Uani d . 1 1
O O3 0.18635(9) 0.0364(2) 0.17653(9) 0.0186(4) Uani d . 1 1
N N3 0.09519(11) 0.7199(3) 0.11963(10) 0.0155(4) Uani d . 1 1
H H3A 0.1012 0.8368 0.1265 0.019 Uiso calc R 1 1
H H3B 0.1332 0.6804 0.0985 0.019 Uiso calc R 1 1
N N4 -0.00490(11) 0.4952(3) 0.16695(9) 0.0145(4) Uani d . 1 1
H H4A -0.0018 0.3769 0.1618 0.017 Uiso calc R 1 1
H H4B -0.0403 0.5171 0.1937 0.017 Uiso calc R 1 1
N N1 0.06897(11) 0.5075(3) 0.28588(9) 0.0135(4) Uani d . 1 1
H H1A 0.0255 0.5456 0.2977 0.016 Uiso calc R 1 1
H H1B 0.0692 0.3881 0.2874 0.016 Uiso calc R 1 1
N N2 0.17909(11) 0.6930(3) 0.23489(9) 0.0141(4) Uani d . 1 1
H H2A 0.2174 0.6385 0.2185 0.017 Uiso calc R 1 1
H H2B 0.1817 0.8093 0.2257 0.017 Uiso calc R 1 1
C C7 0.12327(12) 0.5774(3) 0.32658(11) 0.0134(5) Uani d . 1 1
C C8 0.17991(13) 0.6705(3) 0.30072(11) 0.0134(5) Uani d . 1 1
C C3 0.01846(14) 0.7716(4) 0.02813(12) 0.0194(5) Uani d . 1 1
H H3 0.0529 0.8467 0.0116 0.023 Uiso calc R 1 1
C C11 0.17574(14) 0.6137(4) 0.42584(12) 0.0189(5) Uani d . 1 1
H H11 0.1747 0.5948 0.4676 0.023 Uiso calc R 1 1
C C9 0.23454(13) 0.7353(4) 0.33737(12) 0.0188(5) Uani d . 1 1
H H9 0.2725 0.7972 0.3201 0.023 Uiso calc R 1 1
C C1 -0.02133(13) 0.5799(3) 0.10905(11) 0.0149(5) Uani d . 1 1
C C2 0.03023(13) 0.6913(3) 0.08463(11) 0.0152(5) Uani d . 1 1
C C10 0.23241(13) 0.7075(4) 0.39984(12) 0.0193(5) Uani d . 1 1
H H10 0.2689 0.7515 0.4244 0.023 Uiso calc R 1 1
C C6 -0.08541(14) 0.5499(4) 0.07848(12) 0.0197(6) Uani d . 1 1
H H6 -0.1204 0.4778 0.0957 0.024 Uiso calc R 1 1
C C4 -0.04457(15) 0.7389(4) -0.00323(12) 0.0228(6) Uani d . 1 1
H H4 -0.0521 0.7903 -0.0412 0.027 Uiso calc R 1 1
C C12 0.12084(14) 0.5486(4) 0.38939(11) 0.0170(5) Uani d . 1 1
H H12 0.0829 0.4865 0.4066 0.02 Uiso calc R 1 1
C C5 -0.09680(14) 0.6283(4) 0.02224(13) 0.0222(6) Uani d . 1 1
H H5 -0.1393 0.6074 0.0014 0.027 Uiso calc R 1 1
O O1WA 0.2247(3) 0.4801(9) 0.0775(2) 0.0328(9) Uiso d P 0.430(6) 1
O O1WB 0.2410(5) 0.6775(15) 0.0687(4) 0.0328(9) Uiso d P 0.270(6) 1
O O1WC 0.2338(4) 0.5778(17) 0.0693(4) 0.0328(9) Uiso d P 0.300(6) 1

loop_
_atom_site_aniso_label
_atom_site_aniso_U_11
_atom_site_aniso_U_22
_atom_site_aniso_U_33
_atom_site_aniso_U_12
_atom_site_aniso_U_13
_atom_site_aniso_U_23
Cu1 0.00820(16) 0.01169(17) 0.01585(16) -0.00014(12) 0.00131(10) 0.00052(11)
S2 0.0078(3) 0.0102(3) 0.0170(3) 0.0003(2) 0.0020(2) 0.0010(2)
O4 0.0113(8) 0.0240(10) 0.0228(9) -0.0026(8) -0.0024(7) 0.0009(8)
O1 0.0139(8) 0.0089(9) 0.0295(10) 0.0013(7) 0.0074(7) 0.0019(7)
O2 0.0205(9) 0.0205(10) 0.0168(9) -0.0019(8) 0.0026(7) 0.0015(7)
O3 0.0125(8) 0.0124(9) 0.0310(10) 0.0038(7) 0.0045(7) 0.0017(8)
N3 0.0118(10) 0.0151(11) 0.0197(10) -0.0023(8) 0.0023(8) 0.0007(9)
N4 0.0114(9) 0.0130(10) 0.0190(10) -0.0008(8) 0.0025(8) 0.0012(8)
N1 0.0086(9) 0.0133(11) 0.0186(10) -0.0013(9) 0.0013(8) -0.0021(8)
N2 0.0104(9) 0.0119(10) 0.0201(10) -0.0004(8) 0.0019(8) 0.0027(8)
C7 0.0089(11) 0.0118(12) 0.0195(12) 0.0014(10) -0.0001(9) -0.0015(9)
C8 0.0115(11) 0.0106(12) 0.0182(12) 0.0032(10) 0.0015(9) 0.0009(9)
C3 0.0212(13) 0.0186(13) 0.0183(12) 0.0041(11) 0.0046(10) 0.0007(10)
C11 0.0182(12) 0.0205(14) 0.0180(12) 0.0031(11) -0.0023(10) -0.0017(10)
C9 0.0119(11) 0.0155(13) 0.0292(13) -0.0022(11) -0.0005(10) 0.0025(11)
C1 0.0149(11) 0.0119(12) 0.0178(11) 0.0036(10) 0.0013(9) -0.0032(10)
C2 0.0135(11) 0.0152(13) 0.0168(11) 0.0030(10) 0.0030(9) -0.0038(10)
C10 0.0139(12) 0.0181(13) 0.0260(13) 0.0015(10) -0.0064(10) -0.0025(11)
C6 0.0150(12) 0.0190(14) 0.0250(13) 0.0008(10) -0.0010(10) -0.0034(11)
C4 0.0273(14) 0.0247(14) 0.0163(12) 0.0099(12) -0.0010(10) -0.0035(11)
C12 0.0143(12) 0.0189(13) 0.0177(12) -0.0005(10) 0.0020(9) 0.0003(10)
C5 0.0175(12) 0.0269(15) 0.0221(13) 0.0065(11) -0.0060(10) -0.0064(11)

loop_
_atom_type_symbol
_atom_type_description
_atom_type_scat_dispersion_real
_atom_type_scat_dispersion_imag
_atom_type_scat_source
C C 0.0033 0.0016 'International Tables Vol C Tables 4.2.6.8 and 6.1.1.4'
H H 0 0 'International Tables Vol C Tables 4.2.6.8 and 6.1.1.4'
N N 0.0061 0.0033 'International Tables Vol C Tables 4.2.6.8 and 6.1.1.4'
Cu Cu 0.3201 1.2651 'International Tables Vol C Tables 4.2.6.8 and 6.1.1.4'
O O 0.0106 0.006 'International Tables Vol C Tables 4.2.6.8 and 6.1.1.4'
S S 0.1246 0.1234 'International Tables Vol C Tables 4.2.6.8 and 6.1.1.4'

loop_
_geom_angle_atom_site_label_1
_geom_angle_atom_site_label_2
_geom_angle_atom_site_label_3
_geom_angle
N2 Cu1 N4 177.02(9)
N2 Cu1 N1 85.04(8)
N4 Cu1 N1 94.02(8)
N2 Cu1 N3 95.41(8)
N4 Cu1 N3 84.88(8)
N1 Cu1 N3 166.90(9)
N2 Cu1 O1 89.99(8)
N4 Cu1 O1 92.89(8)
N1 Cu1 O1 94.26(8)
N3 Cu1 O1 98.82(8)
O2 S2 O4 109.16(10)
O2 S2 O1 109.79(11)
O4 S2 O1 110.08(11)
O2 S2 O3 109.68(11)
O4 S2 O3 109.30(11)
O1 S2 O3 108.81(10)
S2 O1 Cu1 124.94(10)
C2 N3 Cu1 109.83(15)
C2 N3 H3A 109.7
Cu1 N3 H3A 109.7
C2 N3 H3B 109.7
Cu1 N3 H3B 109.7
H3A N3 H3B 108.2
C1 N4 Cu1 109.96(15)
C1 N4 H4A 109.7
Cu1 N4 H4A 109.7
C1 N4 H4B 109.7
Cu1 N4 H4B 109.7
H4A N4 H4B 108.2
C7 N1 Cu1 109.78(15)
C7 N1 H1A 109.7
Cu1 N1 H1A 109.7
C7 N1 H1B 109.7
Cu1 N1 H1B 109.7
H1A N1 H1B 108.2
C8 N2 Cu1 110.08(15)
C8 N2 H2A 109.6
Cu1 N2 H2A 109.6
C8 N2 H2B 109.6
Cu1 N2 H2B 109.6
H2A N2 H2B 108.2
C8 C7 C12 120.4(2)
C8 C7 N1 117.6(2)
C12 C7 N1 122.0(2)
C9 C8 C7 120.0(2)
C9 C8 N2 122.9(2)
C7 C8 N2 117.2(2)
C4 C3 C2 119.9(3)
C4 C3 H3 120.1
C2 C3 H3 120.1
C12 C11 C10 120.1(2)
C12 C11 H11 119.9
C10 C11 H11 119.9
C8 C9 C10 119.9(2)
C8 C9 H9 120
C10 C9 H9 120
C2 C1 C6 120.6(2)
C2 C1 N4 117.2(2)
C6 C1 N4 122.2(2)
C1 C2 C3 119.8(2)
C1 C2 N3 117.7(2)
C3 C2 N3 122.5(2)
C9 C10 C11 120.2(2)
C9 C10 H10 119.9
C11 C10 H10 119.9
C5 C6 C1 119.6(3)
C5 C6 H6 120.2
C1 C6 H6 120.2
C3 C4 C5 119.9(3)
C3 C4 H4 120
C5 C4 H4 120
C11 C12 C7 119.3(2)
C11 C12 H12 120.3
C7 C12 H12 120.3
C6 C5 C4 120.2(2)
C6 C5 H5 119.9
C4 C5 H5 119.9

loop_
_geom_bond_atom_site_label_1
_geom_bond_atom_site_label_2
_geom_bond_distance
_geom_bond_publ_flag
Cu1 N2 2.014(2) y
Cu1 N4 2.020(2) y
Cu1 N1 2.022(2) y
Cu1 N3 2.023(2) y
Cu1 O1 2.2433(18) y
S2 O2 1.4783(18) ?
S2 O4 1.4817(18) ?
S2 O1 1.4818(19) ?
S2 O3 1.4827(18) ?
N3 C2 1.453(3) ?
N3 H3A 0.9 ?
N3 H3B 0.9 ?
N4 C1 1.456(3) ?
N4 H4A 0.9 ?
N4 H4B 0.9 ?
N1 C7 1.451(3) ?
N1 H1A 0.9 ?
N1 H1B 0.9 ?
N2 C8 1.457(3) ?
N2 H2A 0.9 ?
N2 H2B 0.9 ?
C7 C8 1.391(3) ?
C7 C12 1.398(3) ?
C8 C9 1.389(4) ?
C3 C4 1.386(4) ?
C3 C2 1.398(4) ?
C3 H3 0.93 ?
C11 C12 1.391(4) ?
C11 C10 1.395(4) ?
C11 H11 0.93 ?
C9 C10 1.389(4) ?
C9 H9 0.93 ?
C1 C2 1.386(4) ?
C1 C6 1.391(4) ?
C10 H10 0.93 ?
C6 C5 1.386(4) ?
C6 H6 0.93 ?
C4 C5 1.399(4) ?
C4 H4 0.93 ?
C12 H12 0.93 ?
C5 H5 0.93 ?
O1WA O1WC 0.777(10) ?
O1WA O1WB 1.530(11) ?
O1WB O1WC 0.763(11) ?

loop_
_geom_hbond_atom_site_label_D
_geom_hbond_atom_site_label_H
_geom_hbond_atom_site_label_A
_geom_hbond_site_symmetry_A
_geom_hbond_distance_DH
_geom_hbond_distance_HA
_geom_hbond_distance_DA
_geom_hbond_angle_DHA
_geom_hbond_publ_flag
N1 H1A O4 4_555 0.9000 2.0300 2.904(3) 164.00 yes
N1 H1B O2 . 0.9000 2.0600 2.873(4) 149.00 yes
N2 H2A O3 7_665 0.9000 2.1600 3.059(4) 174.00 yes
N2 H2B O3 1_565 0.9000 2.0200 2.890(4) 161.00 yes
N3 H3A O3 1_565 0.9000 2.4500 3.188(4) 139.00 yes
N3 H3A O4 1_565 0.9000 2.2400 3.068(4) 153.00 yes
N4 H4A O4 . 0.9000 2.3700 3.202(4) 153.00 yes
N4 H4B O2 4_555 0.9000 1.9600 2.825(4) 160.00 yes
C4 H4 O4 5_565 0.9300 2.5900 3.512(4) 172.00 yes

loop_
_geom_torsion_atom_site_label_1
_geom_torsion_atom_site_label_2
_geom_torsion_atom_site_label_3
_geom_torsion_atom_site_label_4
_geom_torsion
O2 S2 O1 Cu1 -48.22(16)
O4 S2 O1 Cu1 71.97(15)
O3 S2 O1 Cu1 -168.27(12)
N2 Cu1 O1 S2 128.22(14)
N4 Cu1 O1 S2 -51.05(14)
N1 Cu1 O1 S2 43.19(14)
N3 Cu1 O1 S2 -136.31(13)
N2 Cu1 N3 C2 -172.48(16)
N4 Cu1 N3 C2 4.55(16)
N1 Cu1 N3 C2 -81.2(4)
O1 Cu1 N3 C2 96.69(16)
N1 Cu1 N4 C1 161.29(16)
N3 Cu1 N4 C1 -5.62(16)
O1 Cu1 N4 C1 -104.23(16)
N2 Cu1 N1 C7 5.41(16)
N4 Cu1 N1 C7 -171.75(16)
N3 Cu1 N1 C7 -87.1(4)
O1 Cu1 N1 C7 95.04(16)
N1 Cu1 N2 C8 -4.83(16)
N3 Cu1 N2 C8 162.02(16)
O1 Cu1 N2 C8 -99.11(16)
Cu1 N1 C7 C8 -5.1(3)
Cu1 N1 C7 C12 176.9(2)
C12 C7 C8 C9 0.1(4)
N1 C7 C8 C9 -177.9(2)
C12 C7 C8 N2 179.2(2)
N1 C7 C8 N2 1.2(3)
Cu1 N2 C8 C9 -177.5(2)
Cu1 N2 C8 C7 3.4(3)
C7 C8 C9 C10 -0.2(4)
N2 C8 C9 C10 -179.3(2)
Cu1 N4 C1 C2 5.9(3)
Cu1 N4 C1 C6 -175.0(2)
C6 C1 C2 C3 -1.4(4)
N4 C1 C2 C3 177.8(2)
C6 C1 C2 N3 178.6(2)
N4 C1 C2 N3 -2.2(3)
C4 C3 C2 C1 -0.2(4)
C4 C3 C2 N3 179.8(2)
Cu1 N3 C2 C1 -2.6(3)
Cu1 N3 C2 C3 177.4(2)
C8 C9 C10 C11 0.4(4)
C12 C11 C10 C9 -0.4(4)
C2 C1 C6 C5 1.9(4)
N4 C1 C6 C5 -177.2(2)
C2 C3 C4 C5 1.2(4)
C10 C11 C12 C7 0.3(4)
C8 C7 C12 C11 -0.1(4)
N1 C7 C12 C11 177.8(2)
C1 C6 C5 C4 -0.9(4)
C3 C4 C5 C6 -0.7(4)
